data_4349179
loop_
_publ_author_name
'Hupf, Emanuel'
'Kather, Ralf'
'Vogt, Matthias'
'Lork, Enno'
'Mebs, Stefan'
'Beckmann, Jens'

_publ_section_title
;
 Role of Dispersion in Metallophilic Hg&#x00B7;&#x00B7;&#x00B7;M
 Interactions (M = Cu, Ag, Au) within Coinage Metal Complexes of
 Bis(6-diphenylphosphinoacenaphth-5-yl)mercury.
;
_journal_issue 21
_journal_name_full 'Inorganic chemistry'
_journal_page_first 11513
_journal_page_last 11521
_journal_paper_doi 10.1021/acs.inorgchem.6b02056
_journal_volume 55
_journal_year 2016
_chemical_formula_sum 'C49 H38 Cl3 Cu Hg P2'
_chemical_formula_weight 1059.21
_space_group_IT_number 2
_space_group_name_Hall '-P 1'
_space_group_name_H-M_alt 'P -1'
_symmetry_cell_setting triclinic
_symmetry_space_group_name_H-M 'P -1'
_atom_sites_solution_hydrogens geom
_atom_sites_solution_primary direct
_atom_sites_solution_secondary difmap
_audit_creation_method SHELXL-97
_cell_angle_alpha 74.3960(10)
_cell_angle_beta 73.5420(10)
_cell_angle_gamma 71.2650(10)
_cell_formula_units_Z 2
_cell_length_a 12.8380(2)
_cell_length_b 13.4593(3)
_cell_length_c 13.4997(3)
_cell_measurement_reflns_used 9424
_cell_measurement_temperature 100
_cell_measurement_theta_max 29.89
_cell_measurement_theta_min 2.50
_cell_volume 2077.43(7)
_computing_cell_refinement 'Bruker SAINT'
_computing_data_collection 'Bruker APEX2'
_computing_data_reduction 'Bruker SAINT'
_computing_molecular_graphics Diamond
_computing_publication_material WinGX
_computing_structure_refinement 'SHELXL-2013 (Sheldrick 2013)'
_computing_structure_solution 'SHELXS-97 (Sheldrick 2008)'
_diffrn_ambient_temperature 100
_diffrn_measured_fraction_theta_full 0.997
_diffrn_measured_fraction_theta_max 0.997
_diffrn_measurement_device_type 'Bruker Venture D8'
_diffrn_measurement_method '2\q/\w scans'
_diffrn_radiation_monochromator graphite
_diffrn_radiation_source 'fine-focus sealed tube'
_diffrn_radiation_type MoK\a
_diffrn_radiation_wavelength 0.71073
_diffrn_reflns_av_R_equivalents 0.0503
_diffrn_reflns_av_sigmaI/netI 0.0351
_diffrn_reflns_limit_h_max 18
_diffrn_reflns_limit_h_min -18
_diffrn_reflns_limit_k_max 18
_diffrn_reflns_limit_k_min -18
_diffrn_reflns_limit_l_max 19
_diffrn_reflns_limit_l_min -18
_diffrn_reflns_number 71918
_diffrn_reflns_theta_full 30.08
_diffrn_reflns_theta_max 30.08
_diffrn_reflns_theta_min 2.50
_exptl_absorpt_coefficient_mu 4.508
_exptl_absorpt_correction_T_max 0.7460
_exptl_absorpt_correction_T_min 0.5731
_exptl_absorpt_correction_type empirical
_exptl_absorpt_process_details 'SADABS (Bruker, 2000)'
_exptl_crystal_colour Colourless
_exptl_crystal_density_diffrn 1.693
_exptl_crystal_density_method 'not measured'
_exptl_crystal_description block
_exptl_crystal_F_000 1044
_exptl_crystal_size_max 0.08
_exptl_crystal_size_mid 0.08
_exptl_crystal_size_min 0.08
_platon_squeeze_details
;
;
_refine_diff_density_max 1.586
_refine_diff_density_min -1.766
_refine_diff_density_rms 0.130
_refine_ls_extinction_method none
_refine_ls_goodness_of_fit_ref 1.052
_refine_ls_hydrogen_treatment constr
_refine_ls_matrix_type full
_refine_ls_number_parameters 514
_refine_ls_number_reflns 12157
_refine_ls_number_restraints 0
_refine_ls_restrained_S_all 1.052
_refine_ls_R_factor_all 0.0374
_refine_ls_R_factor_gt 0.0298
_refine_ls_shift/su_max 0.034
_refine_ls_shift/su_mean 0.002
_refine_ls_structure_factor_coef Fsqd
_refine_ls_weighting_details 'calc w=1/[\s^2^(Fo^2^)+(0.0324P)^2^+3.5311P] where P=(Fo^2^+2Fc^2^)/3'
_refine_ls_weighting_scheme calc
_refine_ls_wR_factor_gt 0.0682
_refine_ls_wR_factor_ref 0.0703
_reflns_number_gt 10821
_reflns_number_total 12157
_reflns_threshold_expression >2sigma(I)
_cod_data_source_file ic6b02056_si_002.cif
_cod_data_source_block shelxl
_cod_depositor_comments
;
The following automatic conversions were performed:

data item '_symmetry_cell_setting' value 'Triclinic' was changed to
'triclinic' in accordance with the
/home/saulius/struct/COD-crude-data/automatic-downloads/DataCite-retrospective/ACS/depositions/lib/dictionaries/cif_core.dic
dictionary named 'cif_core.dic' version 2.4.2 last updated on
2011-04-26.

Automatic conversion script
Id: cif_fix_values 6909 2019-04-08 15:41:33Z antanas 
;
_cod_original_sg_symbol_H-M P-1
_cod_database_code 4349179

loop_
_symmetry_equiv_pos_as_xyz
'x, y, z'
'-x, -y, -z'

loop_
_atom_site_label
_atom_site_type_symbol
_atom_site_fract_x
_atom_site_fract_y
_atom_site_fract_z
_atom_site_U_iso_or_equiv
_atom_site_adp_type
_atom_site_occupancy
_atom_site_symmetry_multiplicity
_atom_site_calc_flag
_atom_site_refinement_flags
_atom_site_disorder_assembly
_atom_site_disorder_group
C31 C 0.8372(3) 0.5558(2) 0.3933(2) 0.0181(6) Uani 1 1 d . . .
H31 H 0.9130 0.5341 0.3613 0.022 Uiso 1 1 calc R . .
C30 C 0.7924(2) 0.6577(2) 0.4167(2) 0.0143(5) Uani 1 1 d . . .
C20 C 0.9130(2) 0.7294(2) 0.5183(2) 0.0151(5) Uani 1 1 d . . .
C21 C 0.9638(3) 0.8010(2) 0.5325(3) 0.0180(6) Uani 1 1 d . . .
H21 H 0.9801 0.8563 0.4774 0.022 Uiso 1 1 calc R . .
C60 C 0.6842(3) 1.0449(2) 0.1215(2) 0.0166(6) Uani 1 1 d . . .
C25 C 0.8868(3) 0.6486(2) 0.6024(2) 0.0184(6) Uani 1 1 d . . .
H25 H 0.8515 0.6017 0.5942 0.022 Uiso 1 1 calc R . .
C61 C 0.6000(3) 1.0598(3) 0.0685(3) 0.0214(6) Uani 1 1 d . . .
H61 H 0.5270 1.0600 0.1062 0.026 Uiso 1 1 calc R . .
C50 C 0.6265(3) 1.1683(2) 0.2763(2) 0.0167(6) Uani 1 1 d . . .
C51 C 0.5295(3) 1.2434(3) 0.2505(3) 0.0214(6) Uani 1 1 d . . .
H51 H 0.4772 1.2216 0.2318 0.026 Uiso 1 1 calc R . .
C34 C 0.6101(3) 0.6219(3) 0.4853(3) 0.0250(7) Uani 1 1 d . . .
H34 H 0.5338 0.6443 0.5152 0.030 Uiso 1 1 calc R . .
C35 C 0.6781(3) 0.6905(3) 0.4623(2) 0.0199(6) Uani 1 1 d . . .
H35 H 0.6473 0.7589 0.4774 0.024 Uiso 1 1 calc R . .
C33 C 0.6562(3) 0.5195(3) 0.4637(3) 0.0262(7) Uani 1 1 d . . .
H33 H 0.6110 0.4729 0.4802 0.031 Uiso 1 1 calc R . .
Cl3 Cl 0.64059(17) 0.66627(14) 0.95930(13) 0.0547(4) Uani 0.80 1 d P A 1
C65 C 0.7931(3) 1.0456(3) 0.0629(3) 0.0197(6) Uani 1 1 d . . .
H65 H 0.8499 1.0360 0.0974 0.024 Uiso 1 1 calc R . .
C64 C 0.8172(3) 1.0606(3) -0.0460(3) 0.0241(7) Uani 1 1 d . . .
H64 H 0.8898 1.0614 -0.0843 0.029 Uiso 1 1 calc R . .
C32 C 0.7699(3) 0.4867(3) 0.4173(3) 0.0262(7) Uani 1 1 d . . .
H32 H 0.8007 0.4183 0.4025 0.031 Uiso 1 1 calc R . .
C22 C 0.9898(3) 0.7892(3) 0.6291(3) 0.0225(7) Uani 1 1 d . . .
H22 H 1.0241 0.8363 0.6383 0.027 Uiso 1 1 calc R . .
C23 C 0.9645(3) 0.7075(3) 0.7117(3) 0.0243(7) Uani 1 1 d . . .
H23 H 0.9822 0.6997 0.7760 0.029 Uiso 1 1 calc R . .
C24 C 0.9130(3) 0.6376(3) 0.6983(3) 0.0245(7) Uani 1 1 d . . .
H24 H 0.8959 0.5830 0.7539 0.029 Uiso 1 1 calc R . .
C52 C 0.5101(3) 1.3505(3) 0.2524(3) 0.0254(7) Uani 1 1 d . . .
H52 H 0.4439 1.3997 0.2375 0.031 Uiso 1 1 calc R . .
C63 C 0.7334(3) 1.0743(3) -0.0974(3) 0.0282(7) Uani 1 1 d . . .
H63 H 0.7496 1.0836 -0.1704 0.034 Uiso 1 1 calc R . .
C62 C 0.6251(3) 1.0743(3) -0.0407(3) 0.0276(7) Uani 1 1 d . . .
H62 H 0.5688 1.0840 -0.0759 0.033 Uiso 1 1 calc R . .
C5 C 0.6955(5) 0.7765(5) 0.9434(5) 0.0608(15) Uani 1 1 d . . .
H5A H 0.6474 0.8216 0.9929 0.073 Uiso 1 1 calc R A 1
H5B H 0.7699 0.7502 0.9592 0.073 Uiso 1 1 calc R A 1
C55 C 0.7052(3) 1.2023(3) 0.3017(3) 0.0231(7) Uani 1 1 d . . .
H55 H 0.7702 1.1529 0.3192 0.028 Uiso 1 1 calc R . .
C53 C 0.5899(4) 1.3839(3) 0.2768(3) 0.0300(8) Uani 1 1 d . . .
H53 H 0.5780 1.4557 0.2769 0.036 Uiso 1 1 calc R . .
C54 C 0.6872(3) 1.3097(3) 0.3010(3) 0.0288(8) Uani 1 1 d . . .
H54 H 0.7408 1.3322 0.3169 0.035 Uiso 1 1 calc R . .
Cl3' Cl 0.716(2) 0.637(3) 0.9849(18) 0.244(13) Uani 0.20 1 d P A -1
Hg1 Hg 0.765997(9) 0.800095(9) 0.193033(9) 0.01374(4) Uani 1 1 d . . .
Cu1 Cu 0.81945(3) 0.92223(3) 0.31614(3) 0.01463(7) Uani 1 1 d . . .
P1 P 0.88000(6) 0.74885(6) 0.39041(6) 0.01263(14) Uani 1 1 d . . .
Cl1 Cl 0.96517(6) 0.99429(6) 0.28223(6) 0.01804(14) Uani 1 1 d . . .
P2 P 0.66216(6) 1.02807(6) 0.26411(6) 0.01371(14) Uani 1 1 d . . .
Cl2 Cl 0.70417(10) 0.85211(10) 0.81585(10) 0.0499(3) Uani 1 1 d . A .
C14 C 1.1352(2) 0.6785(2) 0.1356(2) 0.0141(5) Uani 1 1 d . . .
C49 C 0.5137(2) 0.8956(2) 0.3007(2) 0.0147(5) Uani 1 1 d . . .
C40 C 0.5933(2) 0.8167(2) 0.2437(2) 0.0157(6) Uani 1 1 d . . .
C16 C 1.2142(2) 0.5978(2) 0.2880(2) 0.0156(6) Uani 1 1 d . . .
H16 H 1.2740 0.5579 0.3202 0.019 Uiso 1 1 calc R . .
C17 C 1.1045(2) 0.6337(2) 0.3492(2) 0.0140(5) Uani 1 1 d . . .
H17 H 1.0945 0.6186 0.4222 0.017 Uiso 1 1 calc R . .
C48 C 0.5312(2) 0.9884(2) 0.3208(2) 0.0147(5) Uani 1 1 d . . .
C42 C 0.4465(3) 0.7215(3) 0.2781(3) 0.0196(6) Uani 1 1 d . . .
H42 H 0.4261 0.6650 0.2684 0.024 Uiso 1 1 calc R . .
C19 C 1.0239(2) 0.7121(2) 0.1934(2) 0.0138(5) Uani 1 1 d . . .
C18 C 1.0116(2) 0.6901(2) 0.3057(2) 0.0131(5) Uani 1 1 d . . .
C15 C 1.2297(2) 0.6230(2) 0.1814(2) 0.0163(6) Uani 1 1 d . . .
C45 C 0.3177(3) 0.9466(2) 0.4069(2) 0.0172(6) Uani 1 1 d . . .
C4 C 0.2118(3) 0.9097(3) 0.4333(3) 0.0206(6) Uani 1 1 d . . .
H4A H 0.1552 0.9619 0.3976 0.025 Uiso 1 1 calc R . .
H4B H 0.1809 0.8988 0.5086 0.025 Uiso 1 1 calc R . .
C41 C 0.5566(3) 0.7336(2) 0.2350(3) 0.0183(6) Uani 1 1 d . . .
H41 H 0.6081 0.6823 0.1982 0.022 Uiso 1 1 calc R . .
C2 C 1.3341(3) 0.6055(3) 0.0943(3) 0.0250(7) Uani 1 1 d . . .
H2A H 1.3710 0.5298 0.0985 0.030 Uiso 1 1 calc R . .
H2B H 1.3868 0.6411 0.0990 0.030 Uiso 1 1 calc R . .
C44 C 0.4054(2) 0.8799(2) 0.3451(2) 0.0156(6) Uani 1 1 d . . .
C43 C 0.3706(3) 0.7947(2) 0.3343(2) 0.0175(6) Uani 1 1 d . . .
C47 C 0.4466(3) 1.0480(2) 0.3883(2) 0.0181(6) Uani 1 1 d . . .
H47 H 0.4612 1.1039 0.4056 0.022 Uiso 1 1 calc R . .
C10 C 0.9386(2) 0.7649(2) 0.1332(2) 0.0158(6) Uani 1 1 d . . .
C12 C 1.0847(3) 0.7526(3) -0.0320(2) 0.0215(6) Uani 1 1 d . . .
H12 H 1.1030 0.7681 -0.1052 0.026 Uiso 1 1 calc R . .
C13 C 1.1659(3) 0.6982(3) 0.0251(2) 0.0193(6) Uani 1 1 d . . .
C11 C 0.9723(3) 0.7843(3) 0.0239(2) 0.0192(6) Uani 1 1 d . . .
H11 H 0.9171 0.8205 -0.0149 0.023 Uiso 1 1 calc R . .
C3 C 0.2495(3) 0.8035(3) 0.3941(3) 0.0206(6) Uani 1 1 d . . .
H3A H 0.2450 0.7438 0.4530 0.025 Uiso 1 1 calc R . .
H3B H 0.2028 0.8049 0.3483 0.025 Uiso 1 1 calc R . .
C46 C 0.3394(3) 1.0284(3) 0.4324(2) 0.0194(6) Uani 1 1 d . . .
H46 H 0.2852 1.0702 0.4776 0.023 Uiso 1 1 calc R . .
C1 C 1.2919(3) 0.6542(3) -0.0095(3) 0.0269(7) Uani 1 1 d . . .
H1A H 1.3266 0.7108 -0.0513 0.032 Uiso 1 1 calc R . .
H1B H 1.3089 0.5999 -0.0508 0.032 Uiso 1 1 calc R . .

loop_
_atom_site_aniso_label
_atom_site_aniso_U_11
_atom_site_aniso_U_22
_atom_site_aniso_U_33
_atom_site_aniso_U_23
_atom_site_aniso_U_13
_atom_site_aniso_U_12
C31 0.0180(14) 0.0182(14) 0.0205(15) -0.0040(12) -0.0044(11) -0.0078(12)
C30 0.0147(13) 0.0171(13) 0.0134(13) -0.0021(11) -0.0038(10) -0.0072(11)
C20 0.0136(13) 0.0162(13) 0.0166(14) -0.0064(11) -0.0032(10) -0.0030(11)
C21 0.0151(14) 0.0186(14) 0.0225(15) -0.0064(12) -0.0025(11) -0.0070(11)
C60 0.0182(14) 0.0144(13) 0.0185(14) -0.0036(11) -0.0043(11) -0.0054(11)
C25 0.0215(15) 0.0179(14) 0.0189(15) -0.0055(12) -0.0041(12) -0.0081(12)
C61 0.0235(16) 0.0242(16) 0.0177(15) -0.0002(12) -0.0065(12) -0.0093(13)
C50 0.0211(15) 0.0134(13) 0.0134(13) -0.0024(11) -0.0017(11) -0.0036(11)
C51 0.0229(16) 0.0205(15) 0.0175(15) -0.0033(12) -0.0013(12) -0.0047(12)
C34 0.0172(15) 0.041(2) 0.0185(15) -0.0041(14) 0.0000(12) -0.0149(14)
C35 0.0169(14) 0.0273(16) 0.0162(14) -0.0061(12) 0.0001(11) -0.0087(12)
C33 0.0321(18) 0.0321(18) 0.0228(16) 0.0034(14) -0.0089(14) -0.0244(15)
Cl3 0.0737(12) 0.0575(9) 0.0450(8) 0.0016(7) -0.0275(8) -0.0304(9)
C65 0.0199(15) 0.0196(15) 0.0192(15) -0.0019(12) -0.0035(12) -0.0067(12)
C64 0.0257(17) 0.0231(16) 0.0196(16) -0.0008(13) -0.0001(13) -0.0083(13)
C32 0.0312(18) 0.0232(16) 0.0311(18) -0.0029(14) -0.0106(14) -0.0153(14)
C22 0.0205(15) 0.0260(16) 0.0269(17) -0.0119(14) -0.0051(13) -0.0086(13)
C23 0.0260(17) 0.0331(18) 0.0178(15) -0.0072(14) -0.0041(12) -0.0120(14)
C24 0.0297(18) 0.0273(17) 0.0167(15) -0.0037(13) -0.0016(13) -0.0111(14)
C52 0.0311(18) 0.0170(15) 0.0186(15) -0.0023(12) -0.0005(13) 0.0011(13)
C63 0.036(2) 0.0290(18) 0.0168(15) -0.0018(13) -0.0026(14) -0.0103(15)
C62 0.0312(19) 0.0344(19) 0.0221(17) -0.0024(14) -0.0123(14) -0.0123(15)
C5 0.064(4) 0.064(3) 0.064(3) -0.024(3) -0.039(3) 0.003(3)
C55 0.0256(17) 0.0213(16) 0.0248(16) -0.0076(13) -0.0061(13) -0.0066(13)
C53 0.050(2) 0.0154(15) 0.0226(17) -0.0069(13) 0.0006(15) -0.0111(15)
C54 0.036(2) 0.0262(17) 0.0323(19) -0.0141(15) -0.0043(15) -0.0150(15)
Cl3' 0.20(2) 0.40(4) 0.165(18) -0.19(2) 0.035(15) -0.08(2)
Hg1 0.01192(5) 0.01493(5) 0.01594(6) -0.00411(4) -0.00410(4) -0.00383(4)
Cu1 0.01500(17) 0.01288(16) 0.01804(17) -0.00244(13) -0.00601(13) -0.00480(13)
P1 0.0119(3) 0.0126(3) 0.0145(3) -0.0034(3) -0.0023(3) -0.0045(3)
Cl1 0.0166(3) 0.0193(3) 0.0222(3) -0.0039(3) -0.0052(3) -0.0093(3)
P2 0.0142(3) 0.0135(3) 0.0151(3) -0.0029(3) -0.0033(3) -0.0057(3)
Cl2 0.0357(6) 0.0529(7) 0.0588(7) -0.0212(6) -0.0023(5) -0.0073(5)
C14 0.0145(13) 0.0125(12) 0.0149(13) -0.0021(10) -0.0024(10) -0.0046(10)
C49 0.0142(13) 0.0171(13) 0.0132(13) -0.0016(11) -0.0045(10) -0.0044(11)
C40 0.0133(13) 0.0177(14) 0.0172(14) -0.0016(11) -0.0069(11) -0.0040(11)
C16 0.0117(13) 0.0126(13) 0.0213(15) -0.0031(11) -0.0039(11) -0.0019(10)
C17 0.0148(13) 0.0122(12) 0.0155(13) -0.0011(10) -0.0026(10) -0.0061(10)
C48 0.0151(13) 0.0144(13) 0.0162(13) -0.0027(11) -0.0034(11) -0.0064(11)
C42 0.0180(15) 0.0185(14) 0.0264(16) -0.0044(12) -0.0076(12) -0.0077(12)
C19 0.0141(13) 0.0114(12) 0.0164(13) -0.0022(10) -0.0022(10) -0.0055(10)
C18 0.0131(13) 0.0113(12) 0.0156(13) -0.0032(10) -0.0011(10) -0.0054(10)
C15 0.0126(13) 0.0144(13) 0.0205(15) -0.0029(11) -0.0013(11) -0.0039(11)
C45 0.0156(14) 0.0200(14) 0.0146(14) -0.0008(11) -0.0021(11) -0.0059(11)
C4 0.0162(14) 0.0234(15) 0.0234(16) -0.0058(13) -0.0018(12) -0.0082(12)
C41 0.0152(14) 0.0177(14) 0.0240(16) -0.0076(12) -0.0055(12) -0.0029(11)
C2 0.0150(15) 0.0330(18) 0.0214(16) -0.0051(14) -0.0025(12) -0.0003(13)
C44 0.0156(14) 0.0154(13) 0.0167(14) -0.0005(11) -0.0061(11) -0.0054(11)
C43 0.0174(14) 0.0178(14) 0.0193(14) 0.0005(11) -0.0067(11) -0.0084(11)
C47 0.0205(15) 0.0173(14) 0.0184(14) -0.0053(12) -0.0038(12) -0.0063(12)
C10 0.0141(13) 0.0155(13) 0.0192(14) -0.0028(11) -0.0049(11) -0.0052(11)
C12 0.0255(16) 0.0225(15) 0.0142(14) 0.0003(12) -0.0028(12) -0.0076(13)
C13 0.0201(15) 0.0190(14) 0.0170(14) -0.0035(12) -0.0005(11) -0.0061(12)
C11 0.0184(15) 0.0208(15) 0.0198(15) -0.0041(12) -0.0071(12) -0.0042(12)
C3 0.0169(15) 0.0200(15) 0.0245(16) -0.0024(12) -0.0017(12) -0.0083(12)
C46 0.0178(15) 0.0216(15) 0.0173(14) -0.0067(12) -0.0004(11) -0.0040(12)
C1 0.0200(16) 0.0311(18) 0.0201(16) -0.0013(14) 0.0002(12) -0.0012(14)

loop_
_atom_type_symbol
_atom_type_description
_atom_type_scat_dispersion_real
_atom_type_scat_dispersion_imag
_atom_type_scat_source
C C 0.0033 0.0016 'International Tables Vol C Tables 4.2.6.8 and 6.1.1.4'
H H 0.0000 0.0000 'International Tables Vol C Tables 4.2.6.8 and 6.1.1.4'
P P 0.1023 0.0942 'International Tables Vol C Tables 4.2.6.8 and 6.1.1.4'
Cl Cl 0.1484 0.1585 'International Tables Vol C Tables 4.2.6.8 and 6.1.1.4'
Cu Cu 0.3201 1.2651 'International Tables Vol C Tables 4.2.6.8 and 6.1.1.4'
Hg Hg -2.3894 9.2266 'International Tables Vol C Tables 4.2.6.8 and 6.1.1.4'

loop_
_geom_angle_atom_site_label_1
_geom_angle_atom_site_label_2
_geom_angle_atom_site_label_3
_geom_angle
C32 C31 C30 120.4(3)
C31 C30 C35 119.3(3)
C31 C30 P1 121.5(2)
C35 C30 P1 119.2(2)
C25 C20 C21 119.3(3)
C25 C20 P1 122.5(2)
C21 C20 P1 118.2(2)
C22 C21 C20 119.9(3)
C61 C60 C65 118.8(3)
C61 C60 P2 124.5(2)
C65 C60 P2 116.7(2)
C24 C25 C20 120.3(3)
C62 C61 C60 119.9(3)
C55 C50 C51 119.1(3)
C55 C50 P2 118.1(2)
C51 C50 P2 122.5(2)
C52 C51 C50 120.8(3)
C35 C34 C33 119.9(3)
C34 C35 C30 120.4(3)
C34 C33 C32 120.0(3)
Cl3' Cl3 C5 71.8(18)
C64 C65 C60 120.8(3)
C63 C64 C65 119.7(3)
C31 C32 C33 120.0(3)
C23 C22 C21 120.2(3)
C24 C23 C22 120.0(3)
C23 C24 C25 120.3(3)
C53 C52 C51 119.7(3)
C64 C63 C62 120.3(3)
C63 C62 C61 120.4(3)
Cl2 C5 Cl3' 128.7(7)
Cl2 C5 Cl3 111.8(3)
Cl3' C5 Cl3 34.4(8)
C50 C55 C54 120.2(3)
C54 C53 C52 119.7(3)
C53 C54 C55 120.5(3)
Cl3 Cl3' C5 73.8(19)
C10 Hg1 C40 171.50(11)
C10 Hg1 Cu1 82.68(8)
C40 Hg1 Cu1 105.49(8)
P2 Cu1 P1 136.04(3)
P2 Cu1 Cl1 117.28(3)
P1 Cu1 Cl1 106.56(3)
P2 Cu1 Hg1 74.93(2)
P1 Cu1 Hg1 74.53(2)
Cl1 Cu1 Hg1 130.51(2)
C18 P1 C30 105.38(13)
C18 P1 C20 105.69(13)
C30 P1 C20 102.46(13)
C18 P1 Cu1 108.17(9)
C30 P1 Cu1 120.55(10)
C20 P1 Cu1 113.42(10)
C48 P2 C60 106.41(14)
C48 P2 C50 104.99(14)
C60 P2 C50 100.04(13)
C48 P2 Cu1 118.76(10)
C60 P2 Cu1 109.26(10)
C50 P2 Cu1 115.46(11)
C13 C14 C19 123.9(3)
C13 C14 C15 111.7(3)
C19 C14 C15 124.4(3)
C44 C49 C40 116.5(3)
C44 C49 C48 115.3(3)
C40 C49 C48 128.2(3)
C41 C40 C49 117.6(3)
C41 C40 Hg1 115.5(2)
C49 C40 Hg1 126.0(2)
C15 C16 C17 118.4(3)
C18 C17 C16 123.3(3)
C47 C48 C49 118.9(3)
C47 C48 P2 118.7(2)
C49 C48 P2 122.4(2)
C43 C42 C41 118.4(3)
C14 C19 C10 116.5(3)
C14 C19 C18 115.1(3)
C10 C19 C18 128.4(3)
C17 C18 C19 119.5(3)
C17 C18 P1 119.2(2)
C19 C18 P1 120.8(2)
C16 C15 C14 119.0(3)
C16 C15 C2 132.2(3)
C14 C15 C2 108.7(3)
C46 C45 C44 118.9(3)
C46 C45 C4 131.7(3)
C44 C45 C4 109.4(3)
C45 C4 C3 104.8(3)
C40 C41 C42 124.5(3)
C15 C2 C1 105.4(3)
C49 C44 C43 124.4(3)
C49 C44 C45 124.6(3)
C43 C44 C45 111.0(3)
C42 C43 C44 118.4(3)
C42 C43 C3 132.4(3)
C44 C43 C3 109.2(3)
C48 C47 C46 123.7(3)
C11 C10 C19 118.0(3)
C11 C10 Hg1 115.7(2)
C19 C10 Hg1 125.9(2)
C13 C12 C11 117.9(3)
C12 C13 C14 119.3(3)
C12 C13 C1 131.2(3)
C14 C13 C1 109.4(3)
C10 C11 C12 124.3(3)
C43 C3 C4 104.9(2)
C45 C46 C47 118.3(3)
C13 C1 C2 104.8(3)

loop_
_geom_bond_atom_site_label_1
_geom_bond_atom_site_label_2
_geom_bond_distance
C31 C32 1.384(4)
C31 C30 1.391(4)
C30 C35 1.395(4)
C30 P1 1.822(3)
C20 C25 1.393(4)
C20 C21 1.400(4)
C20 P1 1.825(3)
C21 C22 1.393(5)
C60 C61 1.395(4)
C60 C65 1.399(4)
C60 P2 1.826(3)
C25 C24 1.388(5)
C61 C62 1.390(5)
C50 C55 1.387(5)
C50 C51 1.393(4)
C50 P2 1.835(3)
C51 C52 1.387(5)
C34 C35 1.386(5)
C34 C33 1.388(5)
C33 C32 1.391(5)
Cl3 Cl3' 1.04(3)
Cl3 C5 1.776(7)
C65 C64 1.385(4)
C64 C63 1.379(5)
C22 C23 1.386(5)
C23 C24 1.382(5)
C52 C53 1.387(6)
C63 C62 1.384(5)
C5 Cl2 1.742(6)
C5 Cl3' 1.76(3)
C55 C54 1.387(5)
C53 C54 1.385(6)
Hg1 C10 2.075(3)
Hg1 C40 2.083(3)
Hg1 Cu1 2.9625(4)
Cu1 P2 2.2401(8)
Cu1 P1 2.2523(8)
Cu1 Cl1 2.2563(8)
P1 C18 1.822(3)
P2 C48 1.824(3)
C14 C13 1.405(4)
C14 C19 1.414(4)
C14 C15 1.416(4)
C49 C44 1.410(4)
C49 C40 1.435(4)
C49 C48 1.443(4)
C40 C41 1.388(4)
C16 C15 1.358(4)
C16 C17 1.420(4)
C17 C18 1.386(4)
C48 C47 1.388(4)
C42 C43 1.365(4)
C42 C41 1.412(4)
C19 C10 1.434(4)
C19 C18 1.436(4)
C15 C2 1.513(4)
C45 C46 1.366(4)
C45 C44 1.412(4)
C45 C4 1.511(4)
C4 C3 1.541(4)
C2 C1 1.548(5)
C44 C43 1.410(4)
C43 C3 1.518(4)
C47 C46 1.414(4)
C10 C11 1.392(4)
C12 C13 1.370(5)
C12 C11 1.412(4)
C13 C1 1.513(4)

loop_
_platon_squeeze_void_nr
_platon_squeeze_void_average_x
_platon_squeeze_void_average_y
_platon_squeeze_void_average_z
_platon_squeeze_void_volume
_platon_squeeze_void_count_electrons
_platon_squeeze_void_content
1 0.000 0.500 0.000 106 34 ' '
